data_7116667
loop_
_publ_author_name
'L. A. Barrios'
'J. Salinas-Uber'
'O. Roubeau'
'S. J. Teat'
'G. Aromi'

_publ_section_title
;
 Molecular self-recognition: a chiral [Mn(II)6] wheel via donor-acceptor
 pi^...^pi contacts and H-bonds
;
_journal_name_full Chem.Commun.
_journal_page_first 4631
_journal_paper_doi 10.1039/C5cc00142K
_journal_volume 51
_journal_year 2015
_chemical_formula_moiety 'C31 H21 N5, C16 H36 N, C2 H3 O2, H2 O'
_chemical_formula_sum 'C49 H62 N6 O3'
_chemical_formula_weight 783.04
_chemical_name_systematic
;
 ?
;
_space_group_crystal_system monoclinic
_space_group_IT_number 14
_space_group_name_Hall '-P 2yn'
_space_group_name_H-M_alt 'P 1 21/n 1'
_symmetry_space_group_name_Hall '-P 2yn'
_symmetry_space_group_name_H-M 'P 1 21/n 1'
_atom_sites_solution_hydrogens mixed
_audit_creation_method SHELXL-2014
_audit_update_record
;
2014-09-01 deposited with the CCDC.
2015-02-03 downloaded from the CCDC.
;
_cell_angle_alpha 90
_cell_angle_beta 101.777(3)
_cell_angle_gamma 90
_cell_formula_units_Z 4
_cell_length_a 14.623(3)
_cell_length_b 16.641(4)
_cell_length_c 18.326(4)
_cell_measurement_reflns_used 7622
_cell_measurement_temperature 100(2)
_cell_measurement_theta_max 31.65
_cell_measurement_theta_min 2.81
_cell_volume 4365.6(17)
_computing_cell_refinement 'Bruker SAINT'
_computing_data_collection 'Bruker APEX 2'
_computing_data_reduction 'Bruker SAINT'
_computing_structure_refinement 'SHELXL-2014 (Sheldrick, 2014)'
_computing_structure_solution 'SHELXT (Sheldrick, 2013)'
_diffrn_ambient_temperature 100(2)
_diffrn_measured_fraction_theta_full 0.992
_diffrn_measured_fraction_theta_max 0.992
_diffrn_measurement_device_type 'Bruker APEX II CCD diffractometer'
_diffrn_measurement_method '\w rotation with narrow frames'
_diffrn_radiation_monochromator 'silicon 111'
_diffrn_radiation_source 'Advanced Light Source station 11.3.1'
_diffrn_radiation_type synchrotron
_diffrn_radiation_wavelength 0.7749
_diffrn_reflns_av_R_equivalents 0.0522
_diffrn_reflns_av_unetI/netI 0.0528
_diffrn_reflns_Laue_measured_fraction_full 0.992
_diffrn_reflns_Laue_measured_fraction_max 0.992
_diffrn_reflns_limit_h_max 18
_diffrn_reflns_limit_h_min -18
_diffrn_reflns_limit_k_max 21
_diffrn_reflns_limit_k_min -21
_diffrn_reflns_limit_l_max 23
_diffrn_reflns_limit_l_min -23
_diffrn_reflns_number 32623
_diffrn_reflns_point_group_measured_fraction_full 0.992
_diffrn_reflns_point_group_measured_fraction_max 0.992
_diffrn_reflns_theta_full 30.200
_diffrn_reflns_theta_max 30.209
_diffrn_reflns_theta_min 2.813
_exptl_absorpt_coefficient_mu 0.089
_exptl_absorpt_correction_T_max 0.746
_exptl_absorpt_correction_T_min 0.559
_exptl_absorpt_correction_type multi-scan
_exptl_absorpt_process_details 'SADABS Bruker AXS Madison WI US'
_exptl_crystal_colour colourless
_exptl_crystal_density_diffrn 1.191
_exptl_crystal_description parallelepiped
_exptl_crystal_F_000 1688
_exptl_crystal_size_max 0.300
_exptl_crystal_size_mid 0.100
_exptl_crystal_size_min 0.050
_refine_diff_density_max 0.355
_refine_diff_density_min -0.351
_refine_diff_density_rms 0.045
_refine_ls_extinction_method none
_refine_ls_goodness_of_fit_ref 1.034
_refine_ls_hydrogen_treatment mixed
_refine_ls_matrix_type full
_refine_ls_number_parameters 540
_refine_ls_number_reflns 9930
_refine_ls_number_restraints 0
_refine_ls_restrained_S_all 1.034
_refine_ls_R_factor_all 0.0659
_refine_ls_R_factor_gt 0.0483
_refine_ls_shift/su_max 0.001
_refine_ls_shift/su_mean 0.000
_refine_ls_structure_factor_coef Fsqd
_refine_ls_weighting_details 'w=1/[\s^2^(Fo^2^)+(0.0605P)^2^+0.9732P] where P=(Fo^2^+2Fc^2^)/3'
_refine_ls_weighting_scheme calc
_refine_ls_wR_factor_gt 0.1212
_refine_ls_wR_factor_ref 0.1323
_reflns_Friedel_coverage 0.000
_reflns_number_gt 7580
_reflns_number_total 9930
_reflns_threshold_expression 'I > 2\s(I)'
_cod_data_source_file c5cc00142k2.cif
_cod_data_source_block lb622
_cod_database_code 7116667
_shelx_space_group_comment
;
The symmetry employed for this shelxl refinement is uniquely defined
by the following loop, which should always be used as a source of
symmetry information in preference to the above space-group names.
They are only intended as comments.
;
_shelx_estimated_absorpt_t_min 0.974
_shelx_estimated_absorpt_t_max 0.996
_shelxl_version_number 2014-3

loop_
_space_group_symop_operation_xyz
'x, y, z'
'-x+1/2, y+1/2, -z+1/2'
'-x, -y, -z'
'x-1/2, -y-1/2, z-1/2'

loop_
_atom_site_label
_atom_site_type_symbol
_atom_site_fract_x
_atom_site_fract_y
_atom_site_fract_z
_atom_site_U_iso_or_equiv
_atom_site_adp_type
_atom_site_occupancy
_atom_site_site_symmetry_order
_atom_site_calc_flag
_atom_site_refinement_flags_posn
_atom_site_refinement_flags_adp
N1 N 0.84634(8) 0.11704(7) 0.15007(6) 0.0249(2) Uani 1 1 d . .
N2 N 0.77155(8) 0.15293(7) 0.10733(6) 0.0247(2) Uani 1 1 d . .
H2 H 0.7127(13) 0.1545(10) 0.1261(10) 0.037 Uiso 1 1 d . U
N3 N 0.63332(8) 0.22113(7) 0.00722(6) 0.0251(2) Uani 1 1 d . .
N4 N 0.46761(9) 0.22159(8) 0.05290(7) 0.0270(3) Uani 1 1 d . .
H4 H 0.5155(13) 0.1944(11) 0.0861(10) 0.040 Uiso 1 1 d . U
N5 N 0.38256(9) 0.23042(7) 0.06925(7) 0.0277(3) Uani 1 1 d . .
C1 C 1.06180(11) 0.05325(9) 0.09188(8) 0.0310(3) Uani 1 1 d . .
H1A H 1.0448 0.0643 0.0400 0.037 Uiso 1 1 calc R U
C2 C 1.14148(11) 0.01104(10) 0.11896(9) 0.0332(3) Uani 1 1 d . .
H2A H 1.1790 -0.0069 0.0855 0.040 Uiso 1 1 calc R U
C3 C 1.16945(10) -0.00658(9) 0.19600(8) 0.0288(3) Uani 1 1 d . .
C4 C 1.24827(11) -0.05481(10) 0.22483(9) 0.0345(3) Uani 1 1 d . .
H4A H 1.2865 -0.0740 0.1924 0.041 Uiso 1 1 calc R U
C5 C 1.26987(11) -0.07405(10) 0.29911(9) 0.0363(4) Uani 1 1 d . .
H5A H 1.3221 -0.1075 0.3176 0.044 Uiso 1 1 calc R U
C6 C 1.21508(11) -0.04447(10) 0.34814(9) 0.0351(3) Uani 1 1 d . .
H6A H 1.2309 -0.0578 0.3996 0.042 Uiso 1 1 calc R U
C7 C 1.13955(11) 0.00315(9) 0.32229(8) 0.0301(3) Uani 1 1 d . .
H7A H 1.1038 0.0233 0.3561 0.036 Uiso 1 1 calc R U
C8 C 1.11363(10) 0.02311(9) 0.24528(8) 0.0261(3) Uani 1 1 d . .
C9 C 1.03203(10) 0.06721(8) 0.21577(7) 0.0248(3) Uani 1 1 d . .
H9A H 0.9955 0.0880 0.2487 0.030 Uiso 1 1 calc R U
C10 C 1.00398(10) 0.08092(8) 0.14021(8) 0.0255(3) Uani 1 1 d . .
C11 C 0.91328(10) 0.11851(8) 0.10986(7) 0.0244(3) Uani 1 1 d . .
C12 C 0.88001(10) 0.15535(9) 0.04023(8) 0.0267(3) Uani 1 1 d . .
H12A H 0.9132 0.1636 0.0014 0.032 Uiso 1 1 calc R U
C13 C 0.78897(10) 0.17677(8) 0.04061(7) 0.0251(3) Uani 1 1 d . .
C14 C 0.71595(10) 0.21758(9) -0.01313(7) 0.0255(3) Uani 1 1 d . .
C15 C 0.73163(11) 0.25141(9) -0.07929(8) 0.0298(3) Uani 1 1 d . .
H15A H 0.7910 0.2476 -0.0925 0.036 Uiso 1 1 calc R U
C16 C 0.65779(11) 0.29079(10) -0.12519(8) 0.0332(3) Uani 1 1 d . .
H16A H 0.6661 0.3145 -0.1705 0.040 Uiso 1 1 calc R U
C17 C 0.57224(11) 0.29517(9) -0.10446(8) 0.0301(3) Uani 1 1 d . .
H17A H 0.5212 0.3222 -0.1350 0.036 Uiso 1 1 calc R U
C18 C 0.56237(10) 0.25895(8) -0.03763(7) 0.0253(3) Uani 1 1 d . .
C19 C 0.47484(10) 0.26029(8) -0.01094(7) 0.0257(3) Uani 1 1 d . .
C20 C 0.38972(10) 0.29636(9) -0.03808(8) 0.0261(3) Uani 1 1 d . .
H20A H 0.3722 0.3279 -0.0819 0.031 Uiso 1 1 calc R U
C21 C 0.33459(10) 0.27588(8) 0.01388(8) 0.0253(3) Uani 1 1 d . .
C22 C 0.23618(10) 0.29618(9) 0.01161(8) 0.0258(3) Uani 1 1 d . .
C23 C 0.18905(10) 0.34899(9) -0.04045(8) 0.0262(3) Uani 1 1 d . .
H23A H 0.2205 0.3719 -0.0759 0.031 Uiso 1 1 calc R U
C24 C 0.09483(10) 0.36999(9) -0.04244(8) 0.0273(3) Uani 1 1 d . .
C25 C 0.04576(11) 0.42473(10) -0.09557(9) 0.0334(3) Uani 1 1 d . .
H25A H 0.0762 0.4481 -0.1315 0.040 Uiso 1 1 calc R U
C26 C -0.04511(12) 0.44420(10) -0.09553(10) 0.0388(4) Uani 1 1 d . .
H26A H -0.0773 0.4809 -0.1315 0.047 Uiso 1 1 calc R U
C27 C -0.09126(12) 0.41035(11) -0.04262(9) 0.0383(4) Uani 1 1 d . .
H27A H -0.1541 0.4249 -0.0428 0.046 Uiso 1 1 calc R U
C28 C -0.04642(11) 0.35688(10) 0.00888(9) 0.0345(3) Uani 1 1 d . .
H28A H -0.0785 0.3342 0.0441 0.041 Uiso 1 1 calc R U
C29 C 0.04755(10) 0.33485(9) 0.01036(8) 0.0292(3) Uani 1 1 d . .
C30 C 0.09662(11) 0.27846(9) 0.06193(8) 0.0312(3) Uani 1 1 d . .
H30A H 0.0653 0.2532 0.0964 0.037 Uiso 1 1 calc R U
C31 C 0.18776(11) 0.25975(9) 0.06321(8) 0.0290(3) Uani 1 1 d . .
H31A H 0.2192 0.2222 0.0987 0.035 Uiso 1 1 calc R U
O1 O 0.60518(7) 0.15025(6) 0.16185(6) 0.0322(2) Uani 1 1 d . .
O2 O 0.64342(8) 0.05812(7) 0.25092(6) 0.0396(3) Uani 1 1 d . .
C32 C 0.58687(11) 0.09256(10) 0.19952(8) 0.0313(3) Uani 1 1 d . .
C33 C 0.48780(12) 0.05806(11) 0.18143(9) 0.0393(4) Uani 1 1 d . .
H33A H 0.4450 0.0981 0.1539 0.059 Uiso 1 1 calc R U
H33B H 0.4680 0.0444 0.2279 0.059 Uiso 1 1 calc R U
H33C H 0.4869 0.0096 0.1509 0.059 Uiso 1 1 calc R U
N6 N 0.67550(9) 0.36575(8) 0.27732(7) 0.0311(3) Uani 1 1 d . .
C34 C 0.59981(12) 0.30912(9) 0.29234(9) 0.0348(4) Uani 1 1 d . .
H34A H 0.5810 0.2734 0.2487 0.042 Uiso 1 1 calc R U
H34B H 0.6265 0.2749 0.3356 0.042 Uiso 1 1 calc R U
C35 C 0.51306(13) 0.35056(10) 0.30785(11) 0.0409(4) Uani 1 1 d . .
H35A H 0.4810 0.3791 0.2624 0.049 Uiso 1 1 calc R U
H35B H 0.5319 0.3910 0.3477 0.049 Uiso 1 1 calc R U
C36 C 0.44548(12) 0.29096(10) 0.33158(9) 0.0365(4) Uani 1 1 d . .
H36A H 0.4797 0.2586 0.3738 0.044 Uiso 1 1 calc R U
H36B H 0.3961 0.3213 0.3495 0.044 Uiso 1 1 calc R U
C37 C 0.39981(15) 0.23471(14) 0.26998(12) 0.0578(5) Uani 1 1 d . .
H37A H 0.3556 0.1997 0.2884 0.087 Uiso 1 1 calc R U
H37B H 0.4478 0.2018 0.2541 0.087 Uiso 1 1 calc R U
H37C H 0.3664 0.2662 0.2276 0.087 Uiso 1 1 calc R U
C38 C 0.63967(12) 0.41964(9) 0.21048(8) 0.0318(3) Uani 1 1 d . .
H38A H 0.5948 0.4583 0.2246 0.038 Uiso 1 1 calc R U
H38B H 0.6931 0.4511 0.2002 0.038 Uiso 1 1 calc R U
C39 C 0.59230(12) 0.37867(9) 0.13848(9) 0.0341(3) Uani 1 1 d . .
H39A H 0.5305 0.3578 0.1434 0.041 Uiso 1 1 calc R U
H39B H 0.6307 0.3329 0.1278 0.041 Uiso 1 1 calc R U
C40 C 0.58055(13) 0.43999(10) 0.07475(9) 0.0386(4) Uani 1 1 d . .
H40A H 0.5325 0.4201 0.0325 0.046 Uiso 1 1 calc R U
H40B H 0.5577 0.4912 0.0919 0.046 Uiso 1 1 calc R U
C41 C 0.67000(14) 0.45579(12) 0.04759(10) 0.0491(5) Uani 1 1 d . .
H41A H 0.6583 0.4959 0.0076 0.074 Uiso 1 1 calc R U
H41B H 0.6917 0.4057 0.0286 0.074 Uiso 1 1 calc R U
H41C H 0.7179 0.4759 0.0890 0.074 Uiso 1 1 calc R U
C42 C 0.75497(11) 0.31283(9) 0.26332(9) 0.0330(3) Uani 1 1 d . .
H42A H 0.7334 0.2834 0.2160 0.040 Uiso 1 1 calc R U
H42B H 0.7691 0.2725 0.3038 0.040 Uiso 1 1 calc R U
C43 C 0.84476(12) 0.35699(10) 0.25888(11) 0.0397(4) Uani 1 1 d . .
H43A H 0.8303 0.4029 0.2241 0.048 Uiso 1 1 calc R U
H43B H 0.8735 0.3784 0.3087 0.048 Uiso 1 1 calc R U
C44 C 0.91288(12) 0.30142(10) 0.23231(10) 0.0378(4) Uani 1 1 d . .
H44A H 0.8861 0.2840 0.1807 0.045 Uiso 1 1 calc R U
H44B H 0.9222 0.2529 0.2643 0.045 Uiso 1 1 calc R U
C45 C 1.00670(13) 0.34128(11) 0.23412(11) 0.0441(4) Uani 1 1 d . .
H45A H 1.0493 0.3026 0.2182 0.066 Uiso 1 1 calc R U
H45B H 1.0331 0.3594 0.2849 0.066 Uiso 1 1 calc R U
H45C H 0.9983 0.3876 0.2003 0.066 Uiso 1 1 calc R U
C46 C 0.70808(12) 0.42329(9) 0.34168(8) 0.0336(3) Uani 1 1 d . .
H46A H 0.7589 0.4570 0.3298 0.040 Uiso 1 1 calc R U
H46B H 0.6556 0.4595 0.3457 0.040 Uiso 1 1 calc R U
C47 C 0.74290(14) 0.38411(10) 0.41689(9) 0.0414(4) Uani 1 1 d . .
H47A H 0.7934 0.3456 0.4133 0.050 Uiso 1 1 calc R U
H47B H 0.6913 0.3538 0.4317 0.050 Uiso 1 1 calc R U
C48 C 0.77969(13) 0.44745(11) 0.47611(9) 0.0413(4) Uani 1 1 d . .
H48A H 0.7336 0.4917 0.4720 0.050 Uiso 1 1 calc R U
H48B H 0.7853 0.4229 0.5260 0.050 Uiso 1 1 calc R U
C49 C 0.87333(15) 0.48213(13) 0.46983(11) 0.0522(5) Uani 1 1 d . .
H49A H 0.8928 0.5220 0.5093 0.078 Uiso 1 1 calc R U
H49B H 0.8681 0.5080 0.4211 0.078 Uiso 1 1 calc R U
H49C H 0.9198 0.4390 0.4750 0.078 Uiso 1 1 calc R U
O1W O 0.81821(9) 0.11564(7) 0.30241(6) 0.0352(3) Uani 1 1 d . .
H1W H 0.8380(15) 0.1178(12) 0.2623(13) 0.053 Uiso 1 1 d . U
H2W H 0.7562(16) 0.1002(13) 0.2888(12) 0.053 Uiso 1 1 d . U

loop_
_atom_site_aniso_label
_atom_site_aniso_U_11
_atom_site_aniso_U_22
_atom_site_aniso_U_33
_atom_site_aniso_U_23
_atom_site_aniso_U_13
_atom_site_aniso_U_12
N1 0.0244(6) 0.0289(6) 0.0198(5) 0.0006(5) 0.0008(4) 0.0007(5)
N2 0.0243(6) 0.0298(6) 0.0188(5) 0.0031(5) 0.0017(4) 0.0008(5)
N3 0.0247(6) 0.0309(6) 0.0187(5) 0.0009(5) 0.0015(4) -0.0003(5)
N4 0.0253(6) 0.0344(7) 0.0205(6) 0.0039(5) 0.0031(5) 0.0000(5)
N5 0.0254(6) 0.0340(7) 0.0231(6) 0.0005(5) 0.0036(5) -0.0014(5)
C1 0.0305(8) 0.0411(9) 0.0219(7) 0.0049(6) 0.0064(6) 0.0013(6)
C2 0.0297(8) 0.0446(9) 0.0273(7) 0.0026(6) 0.0105(6) 0.0028(7)
C3 0.0229(7) 0.0331(8) 0.0304(7) 0.0023(6) 0.0049(6) -0.0020(6)
C4 0.0257(8) 0.0394(9) 0.0381(9) 0.0017(7) 0.0061(6) 0.0020(6)
C5 0.0258(8) 0.0386(9) 0.0407(9) 0.0055(7) -0.0023(6) 0.0025(6)
C6 0.0336(8) 0.0396(9) 0.0279(7) 0.0055(6) -0.0036(6) 0.0002(7)
C7 0.0297(8) 0.0354(8) 0.0230(7) 0.0005(6) 0.0003(6) -0.0012(6)
C8 0.0246(7) 0.0280(7) 0.0244(7) 0.0002(5) 0.0023(5) -0.0036(5)
C9 0.0246(7) 0.0285(7) 0.0205(6) -0.0011(5) 0.0026(5) -0.0008(5)
C10 0.0247(7) 0.0279(7) 0.0233(7) 0.0016(5) 0.0032(5) -0.0017(5)
C11 0.0250(7) 0.0272(7) 0.0199(6) -0.0007(5) 0.0024(5) -0.0016(5)
C12 0.0262(7) 0.0336(7) 0.0201(6) 0.0016(6) 0.0043(5) -0.0005(6)
C13 0.0272(7) 0.0288(7) 0.0188(6) 0.0009(5) 0.0037(5) -0.0014(6)
C14 0.0263(7) 0.0296(7) 0.0196(6) 0.0003(5) 0.0020(5) -0.0008(6)
C15 0.0284(8) 0.0389(8) 0.0228(7) 0.0043(6) 0.0071(6) 0.0026(6)
C16 0.0353(9) 0.0428(9) 0.0215(7) 0.0080(6) 0.0058(6) 0.0021(7)
C17 0.0297(8) 0.0385(8) 0.0203(7) 0.0050(6) 0.0008(6) 0.0024(6)
C18 0.0255(7) 0.0292(7) 0.0194(6) 0.0007(5) 0.0002(5) -0.0017(5)
C19 0.0274(7) 0.0290(7) 0.0188(6) 0.0009(5) 0.0004(5) -0.0022(6)
C20 0.0260(7) 0.0300(7) 0.0205(6) 0.0008(5) 0.0006(5) -0.0018(5)
C21 0.0253(7) 0.0282(7) 0.0207(6) -0.0023(5) 0.0009(5) -0.0025(5)
C22 0.0266(7) 0.0295(7) 0.0204(6) -0.0058(5) 0.0030(5) -0.0035(6)
C23 0.0259(7) 0.0313(7) 0.0210(6) -0.0042(5) 0.0039(5) -0.0055(6)
C24 0.0273(7) 0.0311(7) 0.0224(7) -0.0047(6) 0.0021(5) -0.0033(6)
C25 0.0288(8) 0.0399(9) 0.0301(8) 0.0020(6) 0.0027(6) -0.0014(6)
C26 0.0305(8) 0.0443(9) 0.0399(9) 0.0037(7) 0.0029(7) 0.0032(7)
C27 0.0266(8) 0.0467(9) 0.0411(9) -0.0033(7) 0.0058(7) 0.0005(7)
C28 0.0279(8) 0.0435(9) 0.0333(8) -0.0054(7) 0.0087(6) -0.0044(6)
C29 0.0285(8) 0.0335(8) 0.0255(7) -0.0071(6) 0.0053(6) -0.0042(6)
C30 0.0320(8) 0.0390(8) 0.0235(7) -0.0031(6) 0.0079(6) -0.0050(6)
C31 0.0321(8) 0.0335(8) 0.0208(7) -0.0008(6) 0.0037(6) -0.0019(6)
O1 0.0299(6) 0.0381(6) 0.0292(5) 0.0024(5) 0.0075(4) 0.0017(4)
O2 0.0373(6) 0.0454(7) 0.0358(6) 0.0123(5) 0.0072(5) 0.0053(5)
C32 0.0339(8) 0.0402(8) 0.0207(7) -0.0007(6) 0.0079(6) 0.0109(6)
C33 0.0396(9) 0.0439(9) 0.0355(9) 0.0053(7) 0.0106(7) -0.0019(7)
N6 0.0385(7) 0.0280(6) 0.0301(7) 0.0034(5) 0.0149(6) 0.0036(5)
C34 0.0400(9) 0.0281(7) 0.0411(9) 0.0068(6) 0.0200(7) 0.0031(6)
C35 0.0455(10) 0.0356(9) 0.0491(10) 0.0087(7) 0.0270(8) 0.0079(7)
C36 0.0387(9) 0.0409(9) 0.0340(8) 0.0086(7) 0.0170(7) 0.0068(7)
C37 0.0520(12) 0.0739(14) 0.0528(12) -0.0130(10) 0.0231(10) -0.0054(10)
C38 0.0435(9) 0.0269(7) 0.0281(7) 0.0032(6) 0.0145(7) 0.0007(6)
C39 0.0382(9) 0.0318(8) 0.0346(8) -0.0016(6) 0.0129(7) -0.0031(6)
C40 0.0469(10) 0.0376(9) 0.0299(8) -0.0025(7) 0.0044(7) -0.0042(7)
C41 0.0634(13) 0.0559(11) 0.0299(9) -0.0034(8) 0.0139(8) -0.0199(9)
C42 0.0379(9) 0.0279(7) 0.0370(8) 0.0001(6) 0.0164(7) 0.0033(6)
C43 0.0435(10) 0.0321(8) 0.0482(10) -0.0034(7) 0.0206(8) -0.0019(7)
C44 0.0407(9) 0.0377(9) 0.0382(9) -0.0035(7) 0.0158(7) -0.0020(7)
C45 0.0414(10) 0.0481(10) 0.0474(10) -0.0076(8) 0.0195(8) -0.0060(8)
C46 0.0483(10) 0.0281(7) 0.0274(7) 0.0026(6) 0.0146(7) 0.0062(7)
C47 0.0590(11) 0.0378(9) 0.0315(8) 0.0090(7) 0.0190(8) 0.0110(8)
C48 0.0537(11) 0.0459(10) 0.0258(8) 0.0070(7) 0.0118(7) 0.0149(8)
C49 0.0577(12) 0.0602(12) 0.0363(9) 0.0096(9) 0.0042(8) 0.0051(10)
O1W 0.0467(7) 0.0386(6) 0.0189(5) -0.0009(4) 0.0032(5) 0.0013(5)

loop_
_atom_type_symbol
_atom_type_description
_atom_type_scat_dispersion_real
_atom_type_scat_dispersion_imag
_atom_type_scat_source
C C -0.0020 0.0020 'WCROMER Program in WinGX L.Kissel & R.H.Pratt Acta Cryst A46 170 1990'
H H 0.0000 0.0000 'WCROMER Program in WinGX L.Kissel & R.H.Pratt Acta Cryst A46 170 1990'
N N -0.0031 0.0040 'WCROMER Program in WinGX L.Kissel & R.H.Pratt Acta Cryst A46 170 1990'
O O -0.0041 0.0074 'WCROMER Program in WinGX L.Kissel & R.H.Pratt Acta Cryst A46 170 1990'

loop_
_geom_angle_atom_site_label_1
_geom_angle_atom_site_label_2
_geom_angle_atom_site_label_3
_geom_angle
C11 N1 N2 105.63(11)
N1 N2 C13 111.94(12)
N1 N2 H2 118.0(10)
C13 N2 H2 129.9(10)
C14 N3 C18 118.68(12)
N5 N4 C19 112.21(12)
N5 N4 H4 120.5(11)
C19 N4 H4 127.2(11)
C21 N5 N4 104.91(11)
C2 C1 C10 120.87(14)
C2 C1 H1A 119.6
C10 C1 H1A 119.6
C1 C2 C3 121.34(14)
C1 C2 H2A 119.3
C3 C2 H2A 119.3
C4 C3 C2 122.44(14)
C4 C3 C8 119.26(14)
C2 C3 C8 118.26(13)
C5 C4 C3 120.54(15)
C5 C4 H4A 119.7
C3 C4 H4A 119.7
C4 C5 C6 120.38(15)
C4 C5 H5A 119.8
C6 C5 H5A 119.8
C7 C6 C5 120.48(14)
C7 C6 H6A 119.8
C5 C6 H6A 119.8
C6 C7 C8 120.86(14)
C6 C7 H7A 119.6
C8 C7 H7A 119.6
C9 C8 C3 119.13(13)
C9 C8 C7 122.31(13)
C3 C8 C7 118.47(13)
C10 C9 C8 121.68(13)
C10 C9 H9A 119.2
C8 C9 H9A 119.2
C9 C10 C1 118.63(13)
C9 C10 C11 120.69(13)
C1 C10 C11 120.56(13)
N1 C11 C12 110.48(13)
N1 C11 C10 119.23(12)
C12 C11 C10 130.22(13)
C13 C12 C11 105.23(12)
C13 C12 H12A 127.4
C11 C12 H12A 127.4
N2 C13 C12 106.72(12)
N2 C13 C14 119.75(12)
C12 C13 C14 133.53(12)
N3 C14 C15 122.82(13)
N3 C14 C13 114.19(12)
C15 C14 C13 122.98(13)
C16 C15 C14 118.05(14)
C16 C15 H15A 121.0
C14 C15 H15A 121.0
C17 C16 C15 119.58(13)
C17 C16 H16A 120.2
C15 C16 H16A 120.2
C16 C17 C18 118.63(14)
C16 C17 H17A 120.7
C18 C17 H17A 120.7
N3 C18 C17 122.24(13)
N3 C18 C19 115.02(12)
C17 C18 C19 122.74(13)
N4 C19 C20 107.08(13)
N4 C19 C18 120.58(13)
C20 C19 C18 132.33(13)
C19 C20 C21 104.44(12)
C19 C20 H20A 127.8
C21 C20 H20A 127.8
N5 C21 C20 111.36(13)
N5 C21 C22 120.53(12)
C20 C21 C22 128.08(13)
C23 C22 C31 119.03(13)
C23 C22 C21 121.04(13)
C31 C22 C21 119.92(13)
C22 C23 C24 121.57(13)
C22 C23 H23A 119.2
C24 C23 H23A 119.2
C23 C24 C25 122.03(13)
C23 C24 C29 119.10(14)
C25 C24 C29 118.87(14)
C26 C25 C24 120.50(15)
C26 C25 H25A 119.7
C24 C25 H25A 119.7
C25 C26 C27 120.54(16)
C25 C26 H26A 119.7
C27 C26 H26A 119.7
C28 C27 C26 120.51(15)
C28 C27 H27A 119.7
C26 C27 H27A 119.7
C27 C28 C29 120.62(15)
C27 C28 H28A 119.7
C29 C28 H28A 119.7
C28 C29 C30 122.72(14)
C28 C29 C24 118.95(14)
C30 C29 C24 118.32(14)
C31 C30 C29 121.47(14)
C31 C30 H30A 119.3
C29 C30 H30A 119.3
C30 C31 C22 120.45(14)
C30 C31 H31A 119.8
C22 C31 H31A 119.8
O1 C32 O2 125.78(15)
O1 C32 C33 118.10(14)
O2 C32 C33 116.10(14)
C32 C33 H33A 109.5
C32 C33 H33B 109.5
H33A C33 H33B 109.5
C32 C33 H33C 109.5
H33A C33 H33C 109.5
H33B C33 H33C 109.5
C46 N6 C34 112.00(11)
C46 N6 C42 111.51(13)
C34 N6 C42 106.32(11)
C46 N6 C38 104.80(11)
C34 N6 C38 111.53(13)
C42 N6 C38 110.78(11)
C35 C34 N6 114.74(13)
C35 C34 H34A 108.6
N6 C34 H34A 108.6
C35 C34 H34B 108.6
N6 C34 H34B 108.6
H34A C34 H34B 107.6
C34 C35 C36 111.86(13)
C34 C35 H35A 109.2
C36 C35 H35A 109.2
C34 C35 H35B 109.2
C36 C35 H35B 109.2
H35A C35 H35B 107.9
C37 C36 C35 113.75(14)
C37 C36 H36A 108.8
C35 C36 H36A 108.8
C37 C36 H36B 108.8
C35 C36 H36B 108.8
H36A C36 H36B 107.7
C36 C37 H37A 109.5
C36 C37 H37B 109.5
H37A C37 H37B 109.5
C36 C37 H37C 109.5
H37A C37 H37C 109.5
H37B C37 H37C 109.5
C39 C38 N6 117.07(12)
C39 C38 H38A 108.0
N6 C38 H38A 108.0
C39 C38 H38B 108.0
N6 C38 H38B 108.0
H38A C38 H38B 107.3
C38 C39 C40 108.84(13)
C38 C39 H39A 109.9
C40 C39 H39A 109.9
C38 C39 H39B 109.9
C40 C39 H39B 109.9
H39A C39 H39B 108.3
C41 C40 C39 113.31(15)
C41 C40 H40A 108.9
C39 C40 H40A 108.9
C41 C40 H40B 108.9
C39 C40 H40B 108.9
H40A C40 H40B 107.7
C40 C41 H41A 109.5
C40 C41 H41B 109.5
H41A C41 H41B 109.5
C40 C41 H41C 109.5
H41A C41 H41C 109.5
H41B C41 H41C 109.5
N6 C42 C43 115.27(13)
N6 C42 H42A 108.5
C43 C42 H42A 108.5
N6 C42 H42B 108.5
C43 C42 H42B 108.5
H42A C42 H42B 107.5
C44 C43 C42 110.77(14)
C44 C43 H43A 109.5
C42 C43 H43A 109.5
C44 C43 H43B 109.5
C42 C43 H43B 109.5
H43A C43 H43B 108.1
C43 C44 C45 112.20(14)
C43 C44 H44A 109.2
C45 C44 H44A 109.2
C43 C44 H44B 109.2
C45 C44 H44B 109.2
H44A C44 H44B 107.9
C44 C45 H45A 109.5
C44 C45 H45B 109.5
H45A C45 H45B 109.5
C44 C45 H45C 109.5
H45A C45 H45C 109.5
H45B C45 H45C 109.5
C47 C46 N6 115.41(13)
C47 C46 H46A 108.4
N6 C46 H46A 108.4
C47 C46 H46B 108.4
N6 C46 H46B 108.4
H46A C46 H46B 107.5
C46 C47 C48 110.68(13)
C46 C47 H47A 109.5
C48 C47 H47A 109.5
C46 C47 H47B 109.5
C48 C47 H47B 109.5
H47A C47 H47B 108.1
C49 C48 C47 113.70(15)
C49 C48 H48A 108.8
C47 C48 H48A 108.8
C49 C48 H48B 108.8
C47 C48 H48B 108.8
H48A C48 H48B 107.7
C48 C49 H49A 109.5
C48 C49 H49B 109.5
H49A C49 H49B 109.5
C48 C49 H49C 109.5
H49A C49 H49C 109.5
H49B C49 H49C 109.5
H1W O1W H2W 105.4(19)

loop_
_geom_bond_atom_site_label_1
_geom_bond_atom_site_label_2
_geom_bond_distance
N1 C11 1.3402(18)
N1 N2 1.3478(16)
N2 C13 1.3581(17)
N2 H2 0.990(18)
N3 C14 1.3365(19)
N3 C18 1.3416(18)
N4 N5 1.3455(17)
N4 C19 1.3582(18)
N4 H4 0.94(2)
N5 C21 1.3429(18)
C1 C2 1.364(2)
C1 C10 1.420(2)
C1 H1A 0.9500
C2 C3 1.418(2)
C2 H2A 0.9500
C3 C4 1.415(2)
C3 C8 1.424(2)
C4 C5 1.371(2)
C4 H4A 0.9500
C5 C6 1.409(2)
C5 H5A 0.9500
C6 C7 1.363(2)
C6 H6A 0.9500
C7 C8 1.424(2)
C7 H7A 0.9500
C8 C9 1.411(2)
C9 C10 1.3805(19)
C9 H9A 0.9500
C10 C11 1.469(2)
C11 C12 1.4098(19)
C12 C13 1.380(2)
C12 H12A 0.9500
C13 C14 1.4636(19)
C14 C15 1.3976(19)
C15 C16 1.390(2)
C15 H15A 0.9500
C16 C17 1.382(2)
C16 H16A 0.9500
C17 C18 1.399(2)
C17 H17A 0.9500
C18 C19 1.461(2)
C19 C20 1.380(2)
C20 C21 1.4093(19)
C20 H20A 0.9500
C21 C22 1.471(2)
C22 C23 1.374(2)
C22 C31 1.427(2)
C23 C24 1.415(2)
C23 H23A 0.9500
C24 C25 1.417(2)
C24 C29 1.425(2)
C25 C26 1.368(2)
C25 H25A 0.9500
C26 C27 1.407(2)
C26 H26A 0.9500
C27 C28 1.364(2)
C27 H27A 0.9500
C28 C29 1.417(2)
C28 H28A 0.9500
C29 C30 1.418(2)
C30 C31 1.364(2)
C30 H30A 0.9500
C31 H31A 0.9500
O1 C32 1.2431(19)
O2 C32 1.2576(18)
C32 C33 1.531(2)
C33 H33A 0.9800
C33 H33B 0.9800
C33 H33C 0.9800
N6 C46 1.518(2)
N6 C34 1.521(2)
N6 C42 1.5209(19)
N6 C38 1.5222(19)
C34 C35 1.521(2)
C34 H34A 0.9900
C34 H34B 0.9900
C35 C36 1.525(2)
C35 H35A 0.9900
C35 H35B 0.9900
C36 C37 1.513(3)
C36 H36A 0.9900
C36 H36B 0.9900
C37 H37A 0.9800
C37 H37B 0.9800
C37 H37C 0.9800
C38 C39 1.521(2)
C38 H38A 0.9900
C38 H38B 0.9900
C39 C40 1.534(2)
C39 H39A 0.9900
C39 H39B 0.9900
C40 C41 1.514(3)
C40 H40A 0.9900
C40 H40B 0.9900
C41 H41A 0.9800
C41 H41B 0.9800
C41 H41C 0.9800
C42 C43 1.521(2)
C42 H42A 0.9900
C42 H42B 0.9900
C43 C44 1.511(2)
C43 H43A 0.9900
C43 H43B 0.9900
C44 C45 1.518(2)
C44 H44A 0.9900
C44 H44B 0.9900
C45 H45A 0.9800
C45 H45B 0.9800
C45 H45C 0.9800
C46 C47 1.516(2)
C46 H46A 0.9900
C46 H46B 0.9900
C47 C48 1.530(3)
C47 H47A 0.9900
C47 H47B 0.9900
C48 C49 1.512(3)
C48 H48A 0.9900
C48 H48B 0.9900
C49 H49A 0.9800
C49 H49B 0.9800
C49 H49C 0.9800
O1W H1W 0.84(2)
O1W H2W 0.93(2)

loop_
_geom_hbond_atom_site_label_D
_geom_hbond_atom_site_label_H
_geom_hbond_atom_site_label_A
_geom_hbond_distance_DH
_geom_hbond_distance_HA
_geom_hbond_distance_DA
_geom_hbond_angle_DHA
N2 H2 O1 0.990(18) 1.824(18) 2.8127(16) 176.2(16)
N4 H4 O1 0.94(2) 1.86(2) 2.7934(17) 171.8(17)
O1W H2W O2 0.93(2) 1.80(2) 2.7120(18) 169.6(19)
O1W H1W N1 0.84(2) 2.08(2) 2.9038(17) 163(2)
